data_4104611
loop_
_publ_author_name
'Marc D. Walter'
'Rebecca A. Moorhouse'
'Stephanie A. Urbin'
'Peter S. White'
'Maurice Brookhart'

_publ_section_title
;
 \g-Agostic Species as Key Intermediates in the Vinyl Addition
 Polymerization of Norbornene with Cationic (allyl)Pd Catalysts: Synthesis
 and Mechanistic Insights
;
_journal_name_full 'Journal of the American Chemical Society'
_journal_page_first 9055
_journal_page_last 9069
_journal_paper_doi 10.1021/ja9025598
_journal_volume 131
_journal_year 2009
_chemical_formula_moiety 'C21 H27 N2 Pd, Sb F6'
_chemical_formula_sum 'C21 H27 F6 N2 Pd Sb'
_chemical_formula_weight 649.60
_chemical_name_systematic
;

 ?

;
_space_group_IT_number 14
_symmetry_cell_setting monoclinic
_symmetry_space_group_name_Hall '-P 2yn'
_symmetry_space_group_name_H-M 'P 1 21/n 1'
_atom_sites_solution_hydrogens geom
_atom_sites_solution_primary direct
_atom_sites_solution_secondary difmap
_audit_creation_method SHELXL-97
_cell_angle_alpha 90.00
_cell_angle_beta 92.169(1)
_cell_angle_gamma 90.00
_cell_formula_units_Z 4
_cell_length_a 9.8670(2)
_cell_length_b 18.4716(3)
_cell_length_c 13.4204(3)
_cell_measurement_reflns_used 9944
_cell_measurement_temperature 250(2)
_cell_measurement_theta_max 24.86
_cell_measurement_theta_min 2.34
_cell_volume 2444.24(8)
_computing_cell_refinement 'Bruker APEX2'
_computing_data_collection 'Bruker APEX2'
_computing_data_reduction 'Bruker SAINT'
_computing_molecular_graphics 'Bruker SHELXTL'
_computing_publication_material 'Bruker SHELXTL'
_computing_structure_refinement 'SHELXL-97 (Sheldrick, 1997)'
_computing_structure_solution 'SHELXS-97 (Sheldrick, 1990)'
_diffrn_ambient_temperature 250(2)
_diffrn_measured_fraction_theta_full 1.000
_diffrn_measured_fraction_theta_max 1.000
_diffrn_measurement_device_type 'Bruker-AXS SMART APEX-II CCD area detector'
_diffrn_measurement_method 'phi and omega scans'
_diffrn_radiation_monochromator graphite
_diffrn_radiation_source 'fine-focus sealed tube'
_diffrn_radiation_type MoK\a
_diffrn_radiation_wavelength 0.71073
_diffrn_reflns_av_R_equivalents 0.0298
_diffrn_reflns_av_sigmaI/netI 0.0163
_diffrn_reflns_limit_h_max 11
_diffrn_reflns_limit_h_min -11
_diffrn_reflns_limit_k_max 21
_diffrn_reflns_limit_k_min -21
_diffrn_reflns_limit_l_max 15
_diffrn_reflns_limit_l_min -15
_diffrn_reflns_number 33289
_diffrn_reflns_theta_full 25.00
_diffrn_reflns_theta_max 25.00
_diffrn_reflns_theta_min 1.88
_exptl_absorpt_coefficient_mu 1.896
_exptl_absorpt_correction_T_max 0.7029
_exptl_absorpt_correction_T_min 0.6486
_exptl_absorpt_correction_type multi-scan
_exptl_absorpt_process_details SADABS
_exptl_crystal_colour clear
_exptl_crystal_density_diffrn 1.765
_exptl_crystal_description block
_exptl_crystal_F_000 1272
_exptl_crystal_size_max 0.25
_exptl_crystal_size_mid 0.25
_exptl_crystal_size_min 0.20
_refine_diff_density_max 1.972
_refine_diff_density_min -0.503
_refine_diff_density_rms 0.088
_refine_ls_extinction_method none
_refine_ls_goodness_of_fit_ref 1.037
_refine_ls_hydrogen_treatment constr
_refine_ls_matrix_type full
_refine_ls_number_parameters 281
_refine_ls_number_reflns 4296
_refine_ls_number_restraints 0
_refine_ls_restrained_S_all 1.037
_refine_ls_R_factor_all 0.0565
_refine_ls_R_factor_gt 0.0479
_refine_ls_shift/su_max 0.019
_refine_ls_shift/su_mean 0.004
_refine_ls_structure_factor_coef Fsqd
_refine_ls_weighting_details 'calc w=1/[\s^2^(Fo^2^)+(0.0650P)^2^+5.8513P] where P=(Fo^2^+2Fc^2^)/3'
_refine_ls_weighting_scheme calc
_refine_ls_wR_factor_gt 0.1262
_refine_ls_wR_factor_ref 0.1341
_reflns_number_gt 3609
_reflns_number_total 4296
_reflns_threshold_expression >2sigma(I)
_cod_data_source_file ja9025598_si_002.cif
_cod_data_source_block c07252
_cod_database_code 4104611

loop_
_symmetry_equiv_pos_as_xyz
'x, y, z'
'-x+1/2, y+1/2, -z+1/2'
'-x, -y, -z'
'x-1/2, -y-1/2, z-1/2'

loop_
_atom_site_label
_atom_site_type_symbol
_atom_site_fract_x
_atom_site_fract_y
_atom_site_fract_z
_atom_site_U_iso_or_equiv
_atom_site_adp_type
_atom_site_occupancy
_atom_site_symmetry_multiplicity
_atom_site_calc_flag
_atom_site_refinement_flags
Pd1 Pd 0.82640(4) 0.19357(2) 0.86934(3) 0.05877(17) Uani 1 1 d .
C1 C 0.6073(6) 0.1875(5) 0.8553(6) 0.087(2) Uani 1 1 d .
H1A H 0.5696 0.1408 0.8335 0.105 Uiso 1 1 calc R
H1B H 0.5577 0.2093 0.9096 0.105 Uiso 1 1 calc R
C2 C 0.6444(6) 0.2333(4) 0.7816(5) 0.0757(17) Uani 1 1 d .
C3 C 0.6245(8) 0.3129(4) 0.7901(7) 0.102(3) Uani 1 1 d .
H3A H 0.5465 0.3274 0.7487 0.153 Uiso 1 1 calc R
H3B H 0.7047 0.3377 0.7682 0.153 Uiso 1 1 calc R
H3C H 0.6094 0.3253 0.8590 0.153 Uiso 1 1 calc R
C4 C 0.6733(7) 0.2053(4) 0.6800(5) 0.0819(19) Uani 1 1 d .
H4A H 0.7428 0.2359 0.6511 0.098 Uiso 1 1 calc R
H4B H 0.5908 0.2093 0.6374 0.098 Uiso 1 1 calc R
C5 C 0.7218(7) 0.1268(4) 0.6799(5) 0.0829(19) Uani 1 1 d .
H5 H 0.6425 0.0942 0.6835 0.099 Uiso 1 1 calc R
C6 C 0.8021(9) 0.1070(6) 0.5898(6) 0.120(3) Uani 1 1 d .
H6 H 0.7651 0.1275 0.5262 0.144 Uiso 1 1 calc R
C7 C 0.8287(12) 0.0277(7) 0.5864(9) 0.156(5) Uani 1 1 d .
H7A H 0.8649 0.0135 0.5223 0.187 Uiso 1 1 calc R
H7B H 0.7460 -0.0001 0.5976 0.187 Uiso 1 1 calc R
C8 C 0.9354(12) 0.0163(6) 0.6728(9) 0.154(5) Uani 1 1 d .
H8A H 0.9022 -0.0175 0.7226 0.185 Uiso 1 1 calc R
H8B H 1.0210 -0.0020 0.6479 0.185 Uiso 1 1 calc R
C9 C 0.9529(8) 0.0923(5) 0.7162(6) 0.100(3) Uani 1 1 d .
H9 H 1.0370 0.0992 0.7577 0.120 Uiso 1 1 calc R
C10 C 0.8230(7) 0.1104(4) 0.7686(5) 0.0760(17) Uani 1 1 d .
H10 H 0.7920 0.0662 0.8026 0.091 Uiso 1 1 calc R
C11 C 0.9455(8) 0.1366(7) 0.6226(6) 0.120(3) Uani 1 1 d .
H11A H 1.0158 0.1239 0.5760 0.144 Uiso 1 1 calc R
H11B H 0.9460 0.1888 0.6353 0.144 Uiso 1 1 calc R
N12 N 0.8289(5) 0.2777(3) 0.9845(4) 0.0648(12) Uani 1 1 d .
C13 C 0.8751(7) 0.3437(4) 0.9736(6) 0.086(2) Uani 1 1 d .
H13 H 0.9060 0.3578 0.9111 0.103 Uiso 1 1 calc R
C14 C 0.8800(9) 0.3941(4) 1.0524(8) 0.107(3) Uani 1 1 d .
H14 H 0.9131 0.4413 1.0435 0.128 Uiso 1 1 calc R
C15 C 0.8348(9) 0.3717(7) 1.1417(9) 0.118(3) Uani 1 1 d .
H15 H 0.8334 0.4044 1.1954 0.142 Uiso 1 1 calc R
C16 C 0.7922(10) 0.3036(7) 1.1539(7) 0.123(4) Uani 1 1 d .
H16 H 0.7652 0.2872 1.2164 0.148 Uiso 1 1 calc R
C17 C 0.7891(7) 0.2588(5) 1.0740(5) 0.094(2) Uani 1 1 d .
H17 H 0.7567 0.2114 1.0826 0.113 Uiso 1 1 calc R
N18 N 1.0223(5) 0.1671(3) 0.9217(4) 0.0678(12) Uani 1 1 d .
C19 C 1.1259(7) 0.2088(5) 0.9037(5) 0.090(2) Uani 1 1 d .
H19 H 1.1091 0.2511 0.8663 0.108 Uiso 1 1 calc R
C20 C 1.2561(8) 0.1952(7) 0.9352(8) 0.126(4) Uani 1 1 d .
H20 H 1.3268 0.2272 0.9206 0.152 Uiso 1 1 calc R
C21 C 1.2794(11) 0.1357(8) 0.9868(8) 0.129(4) Uani 1 1 d .
H21 H 1.3690 0.1236 1.0063 0.155 Uiso 1 1 calc R
C22 C 1.1802(13) 0.0928(7) 1.0116(9) 0.139(4) Uani 1 1 d .
H22 H 1.1972 0.0516 1.0512 0.167 Uiso 1 1 calc R
C23 C 1.0452(10) 0.1105(5) 0.9767(8) 0.123(3) Uani 1 1 d .
H23 H 0.9725 0.0807 0.9939 0.148 Uiso 1 1 calc R
Sb1 Sb 0.60584(7) 0.07677(3) 0.20791(4) 0.0998(2) Uani 1 1 d .
F1 F 0.7181(13) 0.0009(5) 0.2001(7) 0.262(6) Uani 1 1 d .
F2 F 0.4665(14) 0.0181(7) 0.1763(7) 0.296(7) Uani 1 1 d .
F3 F 0.4933(11) 0.1560(5) 0.2200(7) 0.230(4) Uani 1 1 d .
F4 F 0.7395(10) 0.1394(6) 0.2472(7) 0.229(4) Uani 1 1 d .
F5 F 0.5827(9) 0.0549(4) 0.3419(4) 0.172(3) Uani 1 1 d .
F6 F 0.6165(8) 0.1013(4) 0.0761(4) 0.157(2) Uani 1 1 d .

loop_
_atom_site_aniso_label
_atom_site_aniso_U_11
_atom_site_aniso_U_22
_atom_site_aniso_U_33
_atom_site_aniso_U_23
_atom_site_aniso_U_13
_atom_site_aniso_U_12
Pd1 0.0566(3) 0.0610(3) 0.0581(3) -0.00010(19) -0.00647(18) -0.00647(19)
C1 0.048(3) 0.125(6) 0.088(5) -0.006(4) -0.005(3) -0.018(4)
C2 0.057(3) 0.083(4) 0.086(4) 0.004(4) -0.021(3) -0.002(3)
C3 0.095(5) 0.086(5) 0.122(6) -0.003(4) -0.035(5) 0.017(4)
C4 0.074(4) 0.098(5) 0.072(4) 0.007(4) -0.023(3) -0.010(4)
C5 0.074(4) 0.098(5) 0.075(4) -0.016(4) -0.016(3) -0.018(4)
C6 0.109(6) 0.172(10) 0.078(5) -0.046(6) -0.016(4) -0.016(6)
C7 0.149(9) 0.169(11) 0.147(9) -0.096(9) -0.027(7) 0.001(8)
C8 0.163(10) 0.139(9) 0.157(10) -0.079(8) -0.038(8) 0.034(8)
C9 0.083(5) 0.120(6) 0.095(5) -0.049(5) -0.024(4) 0.017(4)
C10 0.081(4) 0.068(4) 0.078(4) -0.015(3) -0.016(3) -0.007(3)
C11 0.086(5) 0.184(10) 0.091(6) -0.035(6) 0.012(4) -0.006(6)
N12 0.061(3) 0.067(3) 0.065(3) -0.007(2) -0.004(2) -0.001(2)
C13 0.090(5) 0.072(4) 0.094(5) 0.007(4) -0.030(4) -0.003(4)
C14 0.108(6) 0.067(4) 0.141(8) -0.004(5) -0.058(6) 0.002(4)
C15 0.093(6) 0.125(8) 0.134(8) -0.053(7) -0.017(6) 0.030(6)
C16 0.103(6) 0.178(11) 0.090(6) -0.048(7) 0.020(5) -0.019(7)
C17 0.088(5) 0.116(6) 0.079(5) -0.021(4) 0.016(4) -0.029(4)
N18 0.066(3) 0.076(3) 0.060(3) -0.005(2) -0.012(2) 0.004(3)
C19 0.061(4) 0.133(7) 0.075(4) -0.008(4) 0.003(3) 0.000(4)
C20 0.065(5) 0.205(12) 0.109(7) -0.007(7) 0.001(4) 0.013(6)
C21 0.094(7) 0.199(13) 0.093(6) -0.015(7) -0.020(5) 0.044(8)
C22 0.138(9) 0.138(9) 0.138(9) 0.033(7) -0.035(7) 0.041(8)
C23 0.133(8) 0.099(6) 0.135(8) 0.025(6) -0.050(6) 0.008(6)
Sb1 0.1430(5) 0.0684(3) 0.0864(4) 0.0107(2) -0.0179(3) 0.0126(3)
F1 0.394(15) 0.209(8) 0.190(8) 0.063(7) 0.111(9) 0.182(10)
F2 0.390(15) 0.301(13) 0.191(8) 0.069(8) -0.063(9) -0.245(12)
F3 0.302(11) 0.163(7) 0.221(9) 0.022(6) -0.027(7) 0.126(7)
F4 0.239(9) 0.243(10) 0.196(7) 0.044(7) -0.097(7) -0.081(8)
F5 0.284(9) 0.134(5) 0.099(4) 0.016(3) 0.015(5) 0.067(5)
F6 0.234(7) 0.138(5) 0.097(3) 0.036(3) -0.025(4) -0.043(5)

loop_
_atom_type_symbol
_atom_type_description
_atom_type_scat_dispersion_real
_atom_type_scat_dispersion_imag
_atom_type_scat_source
C C 0.0033 0.0016 'International Tables Vol C Tables 4.2.6.8 and 6.1.1.4'
H H 0.0000 0.0000 'International Tables Vol C Tables 4.2.6.8 and 6.1.1.4'
N N 0.0061 0.0033 'International Tables Vol C Tables 4.2.6.8 and 6.1.1.4'
F F 0.0171 0.0103 'International Tables Vol C Tables 4.2.6.8 and 6.1.1.4'
Pd Pd -0.9988 1.0072 'International Tables Vol C Tables 4.2.6.8 and 6.1.1.4'
Sb Sb -0.5866 1.5461 'International Tables Vol C Tables 4.2.6.8 and 6.1.1.4'

loop_
_geom_angle_atom_site_label_1
_geom_angle_atom_site_label_2
_geom_angle_atom_site_label_3
_geom_angle
C10 Pd1 N18 92.2(2)
C10 Pd1 C1 85.0(3)
N18 Pd1 C1 157.6(3)
C10 Pd1 N12 176.5(2)
N18 Pd1 N12 86.74(18)
C1 Pd1 N12 94.8(2)
C10 Pd1 C2 84.6(3)
N18 Pd1 C2 165.7(2)
C1 Pd1 C2 36.1(3)
N12 Pd1 C2 97.2(2)
C2 C1 Pd1 74.7(4)
C1 C2 C3 121.2(8)
C1 C2 C4 120.9(7)
C3 C2 C4 116.2(7)
C1 C2 Pd1 69.2(4)
C3 C2 Pd1 112.9(4)
C4 C2 Pd1 100.9(4)
C2 C4 C5 113.6(6)
C6 C5 C4 113.8(7)
C6 C5 C10 102.9(6)
C4 C5 C10 112.1(5)
C7 C6 C5 111.1(9)
C7 C6 C11 101.1(9)
C5 C6 C11 100.7(6)
C6 C7 C8 103.0(7)
C9 C8 C7 103.0(9)
C11 C9 C10 104.6(6)
C11 C9 C8 100.4(8)
C10 C9 C8 107.1(8)
C9 C10 C5 102.5(6)
C9 C10 Pd1 118.5(4)
C5 C10 Pd1 110.7(5)
C9 C11 C6 93.4(8)
C13 N12 C17 117.5(6)
C13 N12 Pd1 125.1(5)
C17 N12 Pd1 117.2(5)
N12 C13 C14 122.2(8)
C15 C14 C13 117.3(8)
C16 C15 C14 120.5(9)
C15 C16 C17 118.4(10)
N12 C17 C16 123.9(9)
C23 N18 C19 117.4(7)
C23 N18 Pd1 121.3(6)
C19 N18 Pd1 121.2(5)
N18 C19 C20 124.7(9)
C21 C20 C19 117.5(11)
C22 C21 C20 121.5(10)
C21 C22 C23 118.1(10)
N18 C23 C22 120.7(10)
F2 Sb1 F1 89.1(7)
F2 Sb1 F4 175.6(6)
F1 Sb1 F4 94.1(6)
F2 Sb1 F6 89.6(3)
F1 Sb1 F6 94.5(4)
F4 Sb1 F6 93.2(4)
F2 Sb1 F3 92.3(7)
F1 Sb1 F3 178.0(5)
F4 Sb1 F3 84.4(5)
F6 Sb1 F3 86.9(4)
F2 Sb1 F5 88.6(4)
F1 Sb1 F5 89.2(3)
F4 Sb1 F5 88.4(4)
F6 Sb1 F5 175.9(3)
F3 Sb1 F5 89.5(4)

loop_
_geom_bond_atom_site_label_1
_geom_bond_atom_site_label_2
_geom_bond_distance
Pd1 C10 2.045(6)
Pd1 N18 2.090(5)
Pd1 C1 2.166(6)
Pd1 N12 2.191(5)
Pd1 C2 2.234(6)
C1 C2 1.363(10)
C2 C3 1.487(10)
C2 C4 1.495(10)
C4 C5 1.526(10)
C5 C6 1.515(11)
C5 C10 1.555(9)
C6 C7 1.490(16)
C6 C11 1.565(11)
C7 C8 1.550(15)
C8 C9 1.527(12)
C9 C11 1.499(13)
C9 C10 1.522(10)
N12 C13 1.311(8)
N12 C17 1.326(8)
C13 C14 1.408(11)
C14 C15 1.360(14)
C15 C16 1.339(14)
C16 C17 1.353(11)
N18 C23 1.293(10)
N18 C19 1.310(9)
C19 C20 1.360(11)
C20 C21 1.315(15)
C21 C22 1.312(15)
C22 C23 1.434(14)
Sb1 F2 1.789(8)
Sb1 F1 1.792(7)
Sb1 F4 1.817(8)
Sb1 F6 1.833(5)
Sb1 F3 1.847(7)
Sb1 F5 1.865(6)

loop_
_geom_torsion_atom_site_label_1
_geom_torsion_atom_site_label_2
_geom_torsion_atom_site_label_3
_geom_torsion_atom_site_label_4
_geom_torsion
C10 Pd1 C1 C2 -87.7(5)
N18 Pd1 C1 C2 -171.2(5)
N12 Pd1 C1 C2 95.8(5)
Pd1 C1 C2 C3 -104.9(6)
Pd1 C1 C2 C4 90.5(5)
C10 Pd1 C2 C1 88.9(5)
N18 Pd1 C2 C1 166.3(8)
N12 Pd1 C2 C1 -88.1(5)
C10 Pd1 C2 C3 -154.9(6)
N18 Pd1 C2 C3 -77.5(12)
C1 Pd1 C2 C3 116.2(8)
N12 Pd1 C2 C3 28.1(6)
C10 Pd1 C2 C4 -30.2(5)
N18 Pd1 C2 C4 47.3(11)
C1 Pd1 C2 C4 -119.0(7)
N12 Pd1 C2 C4 152.8(4)
C1 C2 C4 C5 -26.9(8)
C3 C2 C4 C5 167.8(6)
Pd1 C2 C4 C5 45.3(6)
C2 C4 C5 C6 -157.2(6)
C2 C4 C5 C10 -40.9(8)
C4 C5 C6 C7 -171.7(7)
C10 C5 C6 C7 66.8(8)
C4 C5 C6 C11 81.9(9)
C10 C5 C6 C11 -39.7(9)
C5 C6 C7 C8 -71.8(11)
C11 C6 C7 C8 34.5(11)
C6 C7 C8 C9 1.3(13)
C7 C8 C9 C11 -38.4(11)
C7 C8 C9 C10 70.6(11)
C11 C9 C10 C5 30.7(8)
C8 C9 C10 C5 -75.3(8)
C11 C9 C10 Pd1 -91.5(7)
C8 C9 C10 Pd1 162.5(6)
C6 C5 C10 C9 6.7(8)
C4 C5 C10 C9 -116.1(7)
C6 C5 C10 Pd1 134.0(6)
C4 C5 C10 Pd1 11.3(7)
N18 Pd1 C10 C9 -37.3(6)
C1 Pd1 C10 C9 165.0(6)
N12 Pd1 C10 C9 -109(4)
C2 Pd1 C10 C9 128.8(6)
N18 Pd1 C10 C5 -155.3(5)
C1 Pd1 C10 C5 47.0(5)
N12 Pd1 C10 C5 133(3)
C2 Pd1 C10 C5 10.8(5)
C10 C9 C11 C6 -53.3(8)
C8 C9 C11 C6 57.5(8)
C7 C6 C11 C9 -57.5(8)
C5 C6 C11 C9 56.8(9)
C10 Pd1 N12 C13 160(3)
N18 Pd1 N12 C13 87.7(5)
C1 Pd1 N12 C13 -114.7(5)
C2 Pd1 N12 C13 -78.6(5)
C10 Pd1 N12 C17 -15(4)
N18 Pd1 N12 C17 -87.5(5)
C1 Pd1 N12 C17 70.1(5)
C2 Pd1 N12 C17 106.2(5)
C17 N12 C13 C14 -1.6(10)
Pd1 N12 C13 C14 -176.7(5)
N12 C13 C14 C15 0.2(11)
C13 C14 C15 C16 2.3(14)
C14 C15 C16 C17 -3.2(15)
C13 N12 C17 C16 0.6(12)
Pd1 N12 C17 C16 176.2(7)
C15 C16 C17 N12 1.8(15)
C10 Pd1 N18 C23 -72.9(7)
C1 Pd1 N18 C23 9.2(10)
N12 Pd1 N18 C23 103.8(7)
C2 Pd1 N18 C23 -149.4(10)
C10 Pd1 N18 C19 110.0(5)
C1 Pd1 N18 C19 -167.9(7)
N12 Pd1 N18 C19 -73.3(5)
C2 Pd1 N18 C19 33.5(12)
C23 N18 C19 C20 2.8(12)
Pd1 N18 C19 C20 180.0(7)
N18 C19 C20 C21 0.5(14)
C19 C20 C21 C22 -3.5(17)
C20 C21 C22 C23 3.1(18)
C19 N18 C23 C22 -3.1(13)
Pd1 N18 C23 C22 179.6(8)
C21 C22 C23 N18 0.4(17)
